data_2312825
loop_
_publ_author_name
'Spahr, Dominik'
'St&#x119;kiel, Micha&#x142;'
'Zimmer, Dominik'
'Bayarjargal, Lkhamsuren'
'Bunk, Katja'
'Morgenroth, Wolfgang'
'Milman, Victor'
'Refson, Keith'
'Jochym, Dominik'
'Byrne, Peter J. P.'
'Winkler, Bj&#xf6;rn'

_publ_section_title
;
 Pressure-induced Pb-Pb bonding and phase transition in
 Pb<sub>2</sub>SnO<sub>4</sub>.
;
_journal_coeditor_code XK5074SUP1
_journal_issue 'Pt 6'
_journal_name_full 'Acta crystallographica Section B, Structural science, crystal engineering and materials'
_journal_page_first 979
_journal_page_last 991
_journal_paper_doi 10.1107/S205252062001238X
_journal_volume 76
_journal_year 2020
_chemical_formula_structural 'Pb2 Sn O4'
_chemical_formula_sum 'O4 Pb2 Sn'
_chemical_formula_weight 597.108
_chemical_name_systematic 'Tin(IV) Dilead Oxide'
_space_group_IT_number 62
_space_group_name_Hall '-P 2c 2n'
_space_group_name_H-M_alt 'P n a m'
_symmetry_cell_setting orthorhombic
_symmetry_Int_Tables_number 62
_symmetry_space_group_name_H-M 'P n a m'
_atom_sites_solution_primary heavy
_atom_sites_solution_secondary difmap
_audit_creation_date 2019-05-24T14:00
_audit_creation_method 'Jana2006 Version : 25/10/2015'
_cell_angle_alpha 90
_cell_angle_beta 90
_cell_angle_gamma 90
_cell_formula_units_Z 4
_cell_length_a 9.2484(8)
_cell_length_b 6.4498(9)
_cell_length_c 6.4096(2)
_cell_measurement_pressure 12400000(700000)
_cell_measurement_reflns_used 814
_cell_measurement_temperature 293(2)
_cell_measurement_theta_max 17.86
_cell_measurement_theta_min 2.04
_cell_volume 382.33(6)
_diffrn_ambient_temperature 293(2)
_diffrn_detector 'CCD plate'
_diffrn_detector_type 'PerkinElmer XRD 1621'
_diffrn_measured_fraction_theta_full 0.71
_diffrn_measured_fraction_theta_max 0.41
_diffrn_measurement_device 'four-circle diffractometer'
_diffrn_measurement_device_type 'esperanto-CrysAlisPro-abstract goniometer imported esperanto images'
_diffrn_measurement_method '\w scans'
_diffrn_radiation_monochromator synchrotron
_diffrn_radiation_probe x-ray
_diffrn_radiation_type synchrotron
_diffrn_radiation_wavelength 0.28988
_diffrn_reflns_av_R_equivalents 0.0136
_diffrn_reflns_av_unetI/netI 0.0148
_diffrn_reflns_limit_h_max 16
_diffrn_reflns_limit_h_min -17
_diffrn_reflns_limit_k_max 10
_diffrn_reflns_limit_k_min -8
_diffrn_reflns_limit_l_max 13
_diffrn_reflns_limit_l_min -13
_diffrn_reflns_number 2030
_diffrn_reflns_theta_full 7.2
_diffrn_reflns_theta_max 17.86
_diffrn_reflns_theta_min 2.04
_diffrn_source synchrotron
_exptl_absorpt_coefficient_mu 11.861
_exptl_absorpt_correction_T_max 0.015
_exptl_absorpt_correction_T_min 0.007
_exptl_absorpt_correction_type empirical
_exptl_absorpt_process_details
;
CrysAlisPro 1.171.39.46 (Rigaku Oxford Diffraction, 2018)
Spherical absorption correction
 using equivalent radius and absorption coefficient.
Empirical absorption correction using spherical harmonics,
 implemented in SCALE3 ABSPACK scaling algorithm.
;
_exptl_crystal_colour black
_exptl_crystal_density_diffrn 10.373
_exptl_crystal_description cuboid
_exptl_crystal_F_000 984
_exptl_crystal_size_max 0.08
_exptl_crystal_size_mid 0.04
_exptl_crystal_size_min 0.03
_refine_diff_density_max 1.13
_refine_diff_density_min -1.11
_refine_ls_extinction_coef 820(30)
_refine_ls_extinction_method 'B-C type 1 Gaussian isotropic (Becker & Coppens, 1974)'
_refine_ls_goodness_of_fit_gt 1.17
_refine_ls_goodness_of_fit_ref 1.16
_refine_ls_number_constraints 0
_refine_ls_number_parameters 38
_refine_ls_number_reflns 814
_refine_ls_number_restraints 0
_refine_ls_R_factor_all 0.0205
_refine_ls_R_factor_gt 0.0187
_refine_ls_shift/su_max 0.0102
_refine_ls_shift/su_mean 0.0017
_refine_ls_structure_factor_coef F
_refine_ls_weighting_details w=1/(\s^2^(F)+0.0001F^2^)
_refine_ls_weighting_scheme sigma
_refine_ls_wR_factor_gt 0.0226
_refine_ls_wR_factor_ref 0.0235
_reflns_number_gt 735
_reflns_number_total 814
_reflns_threshold_expression I>3\s(I)
_cod_data_source_file xk5074.cif
_cod_data_source_block Pb2SnO4-Pnam-P5
_cod_depositor_comments
;
The following automatic conversions were performed:

data item '_diffrn_radiation_probe' value 'X-ray' was changed to
'x-ray' in accordance with the
/home/data/users/saulius/crontab/automatic-downloads/rss-feeds/IUCr/lib/dictionaries/cif_core.dic
dictionary named 'cif_core.dic' version 2.4.2 last updated on
2011-04-26.

Automatic conversion script
Id: cif_fix_values 8170 2020-07-09 18:12:32Z antanas 
;
_cod_original_formula_sum 'O4 Pb2 Sn1'
_cod_database_code 2312825

loop_
_space_group_symop_id
_space_group_symop_operation_xyz
1 x,y,z
2 -x,-y,z+1/2
3 -x+1/2,y+1/2,-z
4 x+1/2,-y+1/2,-z+1/2
5 -x,-y,-z
6 x,y,-z+1/2
7 x+1/2,-y+1/2,z
8 -x+1/2,y+1/2,z+1/2

loop_
_atom_site_label
_atom_site_type_symbol
_atom_site_fract_x
_atom_site_fract_y
_atom_site_fract_z
_atom_site_adp_type
_atom_site_U_iso_or_equiv
_atom_site_site_symmetry_multiplicity
_atom_site_occupancy
_atom_site_calc_flag
_atom_site_refinement_flags
_atom_site_disorder_assembly
_atom_site_disorder_group
Pb1 Pb 0.325842(16) 0.04839(4) -0.00841(2) Uani 0.01372(7) 8 1 d . . .
Sn1 Sn 0.50457(3) 0.48903(7) 0.25 Uani 0.00925(11) 4 1 d . . .
O1 O 0.3216(4) 0.3172(9) 0.25 Uani 0.0136(16) 4 1 d . . .
O2 O 0.7014(4) 0.6250(8) 0.25 Uani 0.0113(13) 4 1 d . . .
O3 O 0.4177(3) 0.6679(7) 0.4877(4) Uani 0.0111(10) 8 1 d . . .

loop_
_atom_site_aniso_label
_atom_site_aniso_type_symbol
_atom_site_aniso_U_11
_atom_site_aniso_U_22
_atom_site_aniso_U_33
_atom_site_aniso_U_12
_atom_site_aniso_U_13
_atom_site_aniso_U_23
Pb1 Pb 0.01156(10) 0.01859(17) 0.01101(6) -0.00029(4) 0.00021(4) 0.00015(5)
Sn1 Sn 0.00920(16) 0.0102(3) 0.00836(10) -0.00039(9) 0 0
O1 O 0.015(2) 0.014(4) 0.0119(11) -0.0022(12) 0 0
O2 O 0.0111(19) 0.011(3) 0.0119(11) -0.0015(11) 0 0
O3 O 0.0113(14) 0.012(2) 0.0104(8) 0.0005(8) 0.0007(8) 0.0006(10)

loop_
_geom_angle_atom_site_label_1
_geom_angle_atom_site_label_2
_geom_angle_atom_site_label_3
_geom_angle_site_symmetry_1
_geom_angle_site_symmetry_2
_geom_angle_site_symmetry_3
_geom_angle
_geom_angle_publ_flag
Pb1 Pb1 Pb1 3_545 . 3_555 132.858(9) ?
Pb1 Pb1 Pb1 3_545 . 5_655 102.471(10) ?
Pb1 Pb1 Pb1 3_545 . 6_554 91.756(7) ?
Pb1 Pb1 Pb1 3_545 . 6_555 88.244(7) ?
Pb1 Pb1 Sn1 3_545 . 3_545 63.801(9) ?
Pb1 Pb1 Sn1 3_545 . 4_455 64.715(9) ?
Pb1 Pb1 O1 3_545 . . 129.42(9) ?
Pb1 Pb1 O2 3_545 . 4_455 48.28(10) ?
Pb1 Pb1 O3 3_545 . 8_544 85.40(11) ?
Pb1 Pb1 Pb1 3_555 . 5_655 124.366(9) ?
Pb1 Pb1 Pb1 3_555 . 6_554 91.756(7) ?
Pb1 Pb1 Pb1 3_555 . 6_555 88.244(7) ?
Pb1 Pb1 Sn1 3_555 . 3_545 76.238(10) ?
Pb1 Pb1 Sn1 3_555 . 4_455 72.699(10) ?
Pb1 Pb1 O1 3_555 . . 46.34(9) ?
Pb1 Pb1 O2 3_555 . 4_455 102.91(12) ?
Pb1 Pb1 O3 3_555 . 8_544 47.65(11) ?
Pb1 Pb1 Pb1 5_655 . 6_554 91.882(5) ?
Pb1 Pb1 Pb1 5_655 . 6_555 88.118(5) ?
Pb1 Pb1 Sn1 5_655 . 3_545 149.708(9) ?
Pb1 Pb1 Sn1 5_655 . 4_455 145.638(8) ?
Pb1 Pb1 O1 5_655 . . 97.52(9) ?
Pb1 Pb1 O2 5_655 . 4_455 111.96(9) ?
Pb1 Pb1 O3 5_655 . 8_544 171.97(10) ?
Pb1 Pb1 Pb1 6_554 . 6_555 180.0(5) ?
Pb1 Pb1 Sn1 6_554 . 3_545 63.306(5) ?
Pb1 Pb1 Sn1 6_554 . 4_455 119.057(6) ?
Pb1 Pb1 O1 6_554 . . 133.68(10) ?
Pb1 Pb1 O2 6_554 . 4_455 135.91(8) ?
Pb1 Pb1 O3 6_554 . 8_544 89.40(6) ?
Pb1 Pb1 Sn1 6_555 . 3_545 116.694(6) ?
Pb1 Pb1 Sn1 6_555 . 4_455 60.943(5) ?
Pb1 Pb1 O1 6_555 . . 46.32(10) ?
Pb1 Pb1 O2 6_555 . 4_455 44.09(8) ?
Pb1 Pb1 O3 6_555 . 8_544 90.60(6) ?
Sn1 Pb1 Sn1 3_545 . 4_455 55.802(6) ?
Sn1 Pb1 O1 3_545 . . 112.09(9) ?
Sn1 Pb1 O2 3_545 . 4_455 80.00(8) ?
Sn1 Pb1 O3 3_545 . 8_544 36.15(8) ?
Sn1 Pb1 O1 4_455 . . 72.63(9) ?
Sn1 Pb1 O2 4_455 . 4_455 35.12(10) ?
Sn1 Pb1 O3 4_455 . 8_544 37.22(8) ?
O1 Pb1 O2 . . 4_455 81.16(14) ?
O1 Pb1 O3 . . 8_544 75.98(12) ?
O2 Pb1 O3 4_455 . 8_544 72.08(13) ?
Pb1 Sn1 Pb1 3_555 . 4_555 176.766(12) ?
Pb1 Sn1 Pb1 3_555 . 7_555 124.198(5) ?
Pb1 Sn1 Pb1 3_555 . 8_555 53.388(7) ?
Pb1 Sn1 Sn1 3_555 . 2_664 61.518(7) ?
Pb1 Sn1 Sn1 3_555 . 2_665 114.859(9) ?
Pb1 Sn1 O1 3_555 . . 47.10(12) ?
Pb1 Sn1 O2 3_555 . . 138.63(10) ?
Pb1 Sn1 O3 3_555 . . 85.69(8) ?
Pb1 Sn1 O3 3_555 . 2_664 89.85(8) ?
Pb1 Sn1 O3 3_555 . 5_666 136.06(8) ?
Pb1 Sn1 O3 3_555 . 6_555 42.65(9) ?
Pb1 Sn1 Pb1 4_555 . 7_555 58.114(7) ?
Pb1 Sn1 Pb1 4_555 . 8_555 124.198(5) ?
Pb1 Sn1 Sn1 4_555 . 2_664 120.738(9) ?
Pb1 Sn1 Sn1 4_555 . 2_665 62.679(7) ?
Pb1 Sn1 O1 4_555 . . 133.64(11) ?
Pb1 Sn1 O2 4_555 . . 41.04(9) ?
Pb1 Sn1 O3 4_555 . . 91.15(8) ?
Pb1 Sn1 O3 4_555 . 2_664 93.25(8) ?
Pb1 Sn1 O3 4_555 . 5_666 43.56(9) ?
Pb1 Sn1 O3 4_555 . 6_555 137.22(9) ?
Pb1 Sn1 Pb1 7_555 . 8_555 176.766(12) ?
Pb1 Sn1 Sn1 7_555 . 2_664 62.679(7) ?
Pb1 Sn1 Sn1 7_555 . 2_665 120.738(9) ?
Pb1 Sn1 O1 7_555 . . 133.64(11) ?
Pb1 Sn1 O2 7_555 . . 41.04(9) ?
Pb1 Sn1 O3 7_555 . . 137.22(9) ?
Pb1 Sn1 O3 7_555 . 2_664 43.56(9) ?
Pb1 Sn1 O3 7_555 . 5_666 93.25(8) ?
Pb1 Sn1 O3 7_555 . 6_555 91.15(8) ?
Pb1 Sn1 Sn1 8_555 . 2_664 114.859(9) ?
Pb1 Sn1 Sn1 8_555 . 2_665 61.518(7) ?
Pb1 Sn1 O1 8_555 . . 47.10(12) ?
Pb1 Sn1 O2 8_555 . . 138.63(10) ?
Pb1 Sn1 O3 8_555 . . 42.65(9) ?
Pb1 Sn1 O3 8_555 . 2_664 136.06(8) ?
Pb1 Sn1 O3 8_555 . 5_666 89.85(8) ?
Pb1 Sn1 O3 8_555 . 6_555 85.69(8) ?
Sn1 Sn1 Sn1 2_664 . 2_665 174.111(18) ?
Sn1 Sn1 O1 2_664 . . 90.122(11) ?
Sn1 Sn1 O2 2_664 . . 90.263(11) ?
Sn1 Sn1 O3 2_664 . . 134.36(10) ?
Sn1 Sn1 O3 2_664 . 2_664 39.38(10) ?
Sn1 Sn1 O3 2_664 . 5_666 146.49(10) ?
Sn1 Sn1 O3 2_664 . 6_555 39.76(10) ?
Sn1 Sn1 O1 2_665 . . 90.122(11) ?
Sn1 Sn1 O2 2_665 . . 90.263(11) ?
Sn1 Sn1 O3 2_665 . . 39.76(10) ?
Sn1 Sn1 O3 2_665 . 2_664 146.49(10) ?
Sn1 Sn1 O3 2_665 . 5_666 39.38(10) ?
Sn1 Sn1 O3 2_665 . 6_555 134.36(10) ?
O1 Sn1 O2 . . . 172.5(2) ?
O1 Sn1 O3 . . . 88.89(14) ?
O1 Sn1 O3 . . 2_664 91.28(13) ?
O1 Sn1 O3 . . 5_666 91.28(13) ?
O1 Sn1 O3 . . 6_555 88.89(14) ?
O2 Sn1 O3 . . . 96.18(13) ?
O2 Sn1 O3 . . 2_664 84.28(12) ?
O2 Sn1 O3 . . 5_666 84.28(12) ?
O2 Sn1 O3 . . 6_555 96.18(13) ?
O3 Sn1 O3 . . 2_664 173.74(14) ?
O3 Sn1 O3 . . 5_666 79.14(14) ?
O3 Sn1 O3 . . 6_555 94.60(14) ?
O3 Sn1 O3 2_664 . 5_666 107.11(14) ?
O3 Sn1 O3 2_664 . 6_555 79.14(14) ?
O3 Sn1 O3 5_666 . 6_555 173.74(14) ?
Pb1 O1 Pb1 . . 6_555 87.37(19) ?
Pb1 O1 Sn1 . . . 112.48(13) ?
Pb1 O1 Sn1 6_555 . . 112.48(13) ?
Pb1 O2 Pb1 4_555 . 7_555 91.81(16) ?
Pb1 O2 Sn1 4_555 . . 103.83(17) ?
Pb1 O2 Sn1 7_555 . . 103.83(17) ?
Pb1 O3 Sn1 8_555 . . 101.20(15) ?
Pb1 O3 Sn1 8_555 . 2_665 99.22(14) ?
Sn1 O3 Sn1 . . 2_665 100.86(17) ?

loop_
_geom_bond_atom_site_label_1
_geom_bond_atom_site_label_2
_geom_bond_site_symmetry_1
_geom_bond_site_symmetry_2
_geom_bond_distance
_geom_bond_publ_flag
Pb1 Pb1 . 3_545 3.5185(9) ?
Pb1 Pb1 . 3_555 3.5185(9) ?
Pb1 Pb1 . 5_655 3.2831(6) ?
Pb1 Pb1 . 6_554 3.0970(3) ?
Pb1 Pb1 . 6_555 3.3126(3) ?
Pb1 Sn1 . 3_545 3.4471(6) ?
Pb1 Sn1 . 4_455 3.4103(5) ?
Pb1 O1 . . 2.398(4) ?
Pb1 O2 . 4_455 2.306(3) ?
Pb1 O3 . 8_544 2.381(3) ?
Sn1 Sn1 . 2_664 3.2090(2) ?
Sn1 Sn1 . 2_665 3.2090(2) ?
Sn1 O1 . . 2.023(4) ?
Sn1 O2 . . 2.021(4) ?
Sn1 O3 . . 2.073(3) ?
Sn1 O3 . 2_664 2.090(3) ?
Sn1 O3 . 5_666 2.090(3) ?
Sn1 O3 . 6_555 2.073(3) ?
